data_2224381
loop_
_publ_author_name
'Gong, Hai-Yan'
'Bai, Yan'
'Liu, Wei'

_publ_section_title
<i>catena</i>-Poly[[(2,2':6',2''-terpyridine-\k^3^<i>N</i>,<i>N</i>',<i>N</i>'')zinc(II)]-\m-2,2'-oxydibenzoato-\k^2^<i>O</i>:<i>O</i>']
_journal_coeditor_code NK2011
_journal_issue 12
_journal_name_full 'Acta Crystallographica Section E'
_journal_page_first m1589
_journal_paper_doi 10.1107/S1600536809047679
_journal_volume 65
_journal_year 2009
_chemical_formula_iupac '[Zn (C14 H8 O5) (C15 H11 N3)]'
_chemical_formula_moiety 'C29 H19 N3 O5 Zn'
_chemical_formula_sum 'C29 H19 N3 O5 Zn'
_chemical_formula_weight 554.84
_chemical_name_systematic
;
<i>catena</i>-Poly[[(2,2':6',2''-terpyridine-
\k^3^<i>N</i>,<i>N</i>',<i>N</i>'')zinc(II)]-\m-2,2'-oxydibenzoato-
\k^2^<i>O</i>:<i>O</i>']
;
_space_group_IT_number 56
_symmetry_cell_setting orthorhombic
_symmetry_space_group_name_Hall '-P 2ab 2ac'
_symmetry_space_group_name_H-M 'P c c n'
_atom_sites_solution_hydrogens geom
_atom_sites_solution_primary direct
_atom_sites_solution_secondary difmap
_audit_creation_method SHELXL-97
_cell_angle_alpha 90.00
_cell_angle_beta 90.00
_cell_angle_gamma 90.00
_cell_formula_units_Z 4
_cell_length_a 8.7985(17)
_cell_length_b 10.694(2)
_cell_length_c 25.535(5)
_cell_measurement_reflns_used 2235
_cell_measurement_temperature 296(2)
_cell_measurement_theta_max 25.41
_cell_measurement_theta_min 2.07
_cell_volume 2402.6(8)
_computing_cell_refinement 'SAINT (Bruker, 2007)'
_computing_data_collection 'APEX2 (Bruker, 2007)'
_computing_data_reduction 'SAINT (Bruker, 2007)'
_computing_molecular_graphics 'DIAMOND (Brandenburg, 1999)'
_computing_publication_material 'SHELXTL (Sheldrick, 2008)'
_computing_structure_refinement 'SHELXTL (Sheldrick, 2008)'
_computing_structure_solution 'SHELXTL (Sheldrick, 2008)'
_diffrn_ambient_temperature 296(2)
_diffrn_measured_fraction_theta_full 1.000
_diffrn_measured_fraction_theta_max 1.000
_diffrn_measurement_device_type 'Bruker SMART APEXII CCD area-detector'
_diffrn_measurement_method \w
_diffrn_radiation_monochromator graphite
_diffrn_radiation_source 'sealed tube'
_diffrn_radiation_type MoK\a
_diffrn_radiation_wavelength 0.71073
_diffrn_reflns_av_R_equivalents 0.0425
_diffrn_reflns_av_sigmaI/netI 0.0323
_diffrn_reflns_limit_h_max 11
_diffrn_reflns_limit_h_min -11
_diffrn_reflns_limit_k_max 14
_diffrn_reflns_limit_k_min -10
_diffrn_reflns_limit_l_max 33
_diffrn_reflns_limit_l_min -27
_diffrn_reflns_number 15388
_diffrn_reflns_theta_full 28.06
_diffrn_reflns_theta_max 28.06
_diffrn_reflns_theta_min 1.59
_exptl_absorpt_coefficient_mu 1.070
_exptl_absorpt_correction_T_max 0.8474
_exptl_absorpt_correction_T_min 0.8145
_exptl_absorpt_correction_type multi-scan
_exptl_absorpt_process_details '(SADABS; Bruker, 2007)'
_exptl_crystal_colour colourless
_exptl_crystal_density_diffrn 1.534
_exptl_crystal_density_method 'not measured'
_exptl_crystal_description block
_exptl_crystal_F_000 1136
_exptl_crystal_size_max 0.20
_exptl_crystal_size_mid 0.18
_exptl_crystal_size_min 0.16
_refine_diff_density_max 0.391
_refine_diff_density_min -0.311
_refine_ls_extinction_method none
_refine_ls_goodness_of_fit_ref 1.079
_refine_ls_hydrogen_treatment constr
_refine_ls_matrix_type full
_refine_ls_number_parameters 174
_refine_ls_number_reflns 2924
_refine_ls_number_restraints 0
_refine_ls_restrained_S_all 1.079
_refine_ls_R_factor_all 0.0634
_refine_ls_R_factor_gt 0.0461
_refine_ls_shift/su_max 0.000
_refine_ls_shift/su_mean 0.000
_refine_ls_structure_factor_coef Fsqd
_refine_ls_weighting_details 'calc w=1/[\s^2^(Fo^2^)+(0.0319P)^2^+2.2260P] where P=(Fo^2^+2Fc^2^)/3'
_refine_ls_weighting_scheme calc
_refine_ls_wR_factor_gt 0.0910
_refine_ls_wR_factor_ref 0.0979
_reflns_number_gt 2347
_reflns_number_total 2924
_reflns_threshold_expression I>2\s(I)
_cod_data_source_file nk2011.cif
_cod_data_source_block I
_cod_database_code 2224381
_cod_database_fobs_code 2224381

loop_
_symmetry_equiv_pos_as_xyz
'x, y, z'
'-x+1/2, -y+1/2, z'
'-x, y+1/2, -z+1/2'
'x+1/2, -y, -z+1/2'
'-x, -y, -z'
'x-1/2, y-1/2, -z'
'x, -y-1/2, z-1/2'
'-x-1/2, y, z-1/2'

loop_
_atom_site_type_symbol
_atom_site_label
_atom_site_fract_x
_atom_site_fract_y
_atom_site_fract_z
_atom_site_U_iso_or_equiv
_atom_site_adp_type
_atom_site_calc_flag
_atom_site_refinement_flags
_atom_site_occupancy
_atom_site_disorder_assembly
_atom_site_disorder_group
C C1 0.1521(3) 0.0127(2) 0.37317(9) 0.0328(5) Uani d . 1 . .
C C2 0.0873(3) -0.0769(2) 0.33333(8) 0.0279(5) Uani d . 1 . .
C C3 -0.0284(3) -0.0330(2) 0.30090(10) 0.0371(6) Uani d . 1 . .
H H3 -0.0602 0.0495 0.3044 0.045 Uiso calc R 1 . .
C C4 -0.0974(3) -0.1075(3) 0.26391(11) 0.0461(7) Uani d . 1 . .
H H4 -0.1743 -0.0756 0.2428 0.055 Uiso calc R 1 . .
C C5 -0.0514(3) -0.2295(3) 0.25857(11) 0.0484(7) Uani d . 1 . .
H H5 -0.0971 -0.2807 0.2337 0.058 Uiso calc R 1 . .
C C6 0.0626(3) -0.2760(2) 0.29012(11) 0.0428(6) Uani d . 1 . .
H H6 0.0930 -0.3589 0.2866 0.051 Uiso calc R 1 . .
C C7 0.1323(3) -0.2002(2) 0.32707(9) 0.0311(5) Uani d . 1 . .
C C8 -0.0782(4) 0.3622(3) 0.39283(15) 0.0611(9) Uani d . 1 . .
H H8 -0.0598 0.3578 0.3570 0.073 Uiso calc R 1 . .
C C9 -0.2154(4) 0.4118(4) 0.4104(2) 0.0781(12) Uani d . 1 . .
H H9 -0.2872 0.4412 0.3866 0.094 Uiso calc R 1 . .
C C10 -0.2425(4) 0.4166(3) 0.4628(2) 0.0807(13) Uani d . 1 . .
H H10 -0.3337 0.4489 0.4752 0.097 Uiso calc R 1 . .
C C11 -0.1361(4) 0.3741(3) 0.49663(16) 0.0647(10) Uani d . 1 . .
H H11 -0.1540 0.3766 0.5325 0.078 Uiso calc R 1 . .
C C12 -0.0007(3) 0.3269(2) 0.47753(11) 0.0450(7) Uani d . 1 . .
C C13 0.1247(3) 0.2844(2) 0.51128(10) 0.0437(7) Uani d . 1 . .
C C14 0.1214(5) 0.2817(3) 0.56602(12) 0.0699(11) Uani d . 1 . .
H H14 0.0327 0.3013 0.5840 0.084 Uiso calc R 1 . .
C C15 0.2500 0.2500 0.59255(18) 0.084(2) Uani d S 1 . .
H H15 0.2500 0.2500 0.6290 0.101 Uiso calc SR 1 . .
N N1 0.2500 0.2500 0.48583(10) 0.0370(7) Uani d S 1 . .
N N2 0.0271(3) 0.3210(2) 0.42577(9) 0.0423(5) Uani d . 1 . .
O O3 0.1871(2) 0.11853(16) 0.35496(7) 0.0425(4) Uani d . 1 . .
O O4 0.1571(3) -0.0158(2) 0.41919(8) 0.0732(8) Uani d . 1 . .
O O5 0.2500 -0.2500 0.35744(9) 0.0370(5) Uani d S 1 . .
Zn Zn1 0.2500 0.2500 0.404461(14) 0.03014(12) Uani d S 1 . .

loop_
_atom_site_aniso_label
_atom_site_aniso_U_11
_atom_site_aniso_U_22
_atom_site_aniso_U_33
_atom_site_aniso_U_12
_atom_site_aniso_U_13
_atom_site_aniso_U_23
C1 0.0402(13) 0.0278(13) 0.0305(12) 0.0013(10) -0.0055(10) -0.0016(10)
C2 0.0331(12) 0.0246(11) 0.0259(11) -0.0057(10) 0.0003(9) 0.0003(8)
C3 0.0432(14) 0.0287(13) 0.0395(13) -0.0004(11) -0.0055(11) 0.0021(10)
C4 0.0428(15) 0.0493(17) 0.0460(16) -0.0070(13) -0.0156(13) 0.0017(13)
C5 0.0465(15) 0.0482(18) 0.0505(16) -0.0109(13) -0.0102(13) -0.0148(13)
C6 0.0459(15) 0.0295(15) 0.0528(16) -0.0025(11) -0.0031(13) -0.0125(11)
C7 0.0347(13) 0.0285(12) 0.0301(11) -0.0033(10) 0.0026(10) -0.0012(9)
C8 0.0508(18) 0.057(2) 0.076(2) 0.0010(16) -0.0083(17) -0.0014(17)
C9 0.051(2) 0.052(2) 0.132(4) 0.0036(16) -0.014(2) -0.005(2)
C10 0.0508(19) 0.047(2) 0.145(4) -0.0045(18) 0.026(3) -0.028(2)
C11 0.059(2) 0.0445(19) 0.090(3) -0.0147(16) 0.029(2) -0.0232(17)
C12 0.0480(16) 0.0293(14) 0.0577(17) -0.0145(12) 0.0178(14) -0.0113(12)
C13 0.0644(18) 0.0292(14) 0.0377(14) -0.0192(12) 0.0137(13) -0.0066(10)
C14 0.120(3) 0.051(2) 0.0386(17) -0.018(2) 0.0285(19) -0.0064(13)
C15 0.160(6) 0.065(3) 0.028(2) -0.020(4) 0.000 0.000
N1 0.0537(18) 0.0297(15) 0.0277(13) -0.0183(15) 0.000 0.000
N2 0.0406(12) 0.0377(13) 0.0487(13) -0.0046(10) 0.0024(10) -0.0027(10)
O3 0.0645(12) 0.0274(9) 0.0355(9) -0.0114(9) -0.0081(9) -0.0014(7)
O4 0.134(2) 0.0536(14) 0.0323(11) -0.0204(15) -0.0225(12) 0.0056(9)
O5 0.0421(13) 0.0365(13) 0.0324(12) 0.0100(12) 0.000 0.000
Zn1 0.0392(2) 0.02603(19) 0.02521(19) -0.00652(18) 0.000 0.000

loop_
_atom_type_symbol
_atom_type_description
_atom_type_scat_dispersion_real
_atom_type_scat_dispersion_imag
_atom_type_scat_source
C C 0.0033 0.0016 'International Tables Vol C Tables 4.2.6.8 and 6.1.1.4'
H H 0.0000 0.0000 'International Tables Vol C Tables 4.2.6.8 and 6.1.1.4'
O O 0.0106 0.0060 'International Tables Vol C Tables 4.2.6.8 and 6.1.1.4'
Zn Zn 0.2839 1.4301 'International Tables Vol C Tables 4.2.6.8 and 6.1.1.4'
N N 0.0061 0.0033 'International Tables Vol C Tables 4.2.6.8 and 6.1.1.4'

loop_
_geom_angle_atom_site_label_1
_geom_angle_atom_site_label_2
_geom_angle_atom_site_label_3
_geom_angle_site_symmetry_1
_geom_angle_site_symmetry_3
_geom_angle
_geom_angle_publ_flag
O4 C1 O3 . . 124.9(2) ?
O4 C1 C2 . . 120.4(2) ?
O3 C1 C2 . . 114.4(2) ?
C7 C2 C3 . . 117.4(2) ?
C7 C2 C1 . . 125.0(2) ?
C3 C2 C1 . . 117.6(2) ?
C4 C3 C2 . . 122.3(2) ?
C4 C3 H3 . . 118.8 ?
C2 C3 H3 . . 118.8 ?
C5 C4 C3 . . 119.2(3) ?
C5 C4 H4 . . 120.4 ?
C3 C4 H4 . . 120.4 ?
C4 C5 C6 . . 119.9(2) ?
C4 C5 H5 . . 120.0 ?
C6 C5 H5 . . 120.0 ?
C5 C6 C7 . . 120.5(2) ?
C5 C6 H6 . . 119.7 ?
C7 C6 H6 . . 119.7 ?
C6 C7 C2 . . 120.5(2) ?
C6 C7 O5 . . 118.8(2) ?
C2 C7 O5 . . 120.6(2) ?
N2 C8 C9 . . 121.9(4) ?
N2 C8 H8 . . 119.1 ?
C9 C8 H8 . . 119.1 ?
C10 C9 C8 . . 118.9(4) ?
C10 C9 H9 . . 120.6 ?
C8 C9 H9 . . 120.6 ?
C11 C10 C9 . . 119.6(4) ?
C11 C10 H10 . . 120.2 ?
C9 C10 H10 . . 120.2 ?
C10 C11 C12 . . 119.6(4) ?
C10 C11 H11 . . 120.2 ?
C12 C11 H11 . . 120.2 ?
N2 C12 C11 . . 121.3(3) ?
N2 C12 C13 . . 115.1(2) ?
C11 C12 C13 . . 123.5(3) ?
N1 C13 C14 . . 119.9(3) ?
N1 C13 C12 . . 114.8(2) ?
C14 C13 C12 . . 125.2(3) ?
C15 C14 C13 . . 119.0(4) ?
C15 C14 H14 . . 120.5 ?
C13 C14 H14 . . 120.5 ?
C14 C15 C14 . 2 120.3(4) ?
C14 C15 H15 . . 119.8 ?
C14 C15 H15 2 . 119.8 ?
C13 N1 C13 . 2 121.6(3) ?
C13 N1 Zn1 . . 119.20(16) ?
C13 N1 Zn1 2 . 119.20(16) ?
C8 N2 C12 . . 118.7(3) ?
C8 N2 Zn1 . . 126.0(2) ?
C12 N2 Zn1 . . 115.24(19) ?
C1 O3 Zn1 . . 118.19(15) ?
C7 O5 C7 2_545 . 112.7(2) ?
O3 Zn1 O3 . 2 100.17(10) ?
O3 Zn1 N1 . . 129.91(5) ?
O3 Zn1 N1 2 . 129.92(5) ?
O3 Zn1 N2 . 2 99.49(9) ?
O3 Zn1 N2 2 2 99.01(9) ?
N1 Zn1 N2 . 2 75.49(6) ?
O3 Zn1 N2 . . 99.01(9) ?
O3 Zn1 N2 2 . 99.49(9) ?
N1 Zn1 N2 . . 75.49(6) ?
N2 Zn1 N2 2 . 150.99(12) ?

loop_
_geom_bond_atom_site_label_1
_geom_bond_atom_site_label_2
_geom_bond_site_symmetry_2
_geom_bond_distance
_geom_bond_publ_flag
C1 O4 . 1.215(3) ?
C1 O3 . 1.261(3) ?
C1 C2 . 1.509(3) ?
C2 C7 . 1.387(3) ?
C2 C3 . 1.394(3) ?
C3 C4 . 1.377(4) ?
C3 H3 . 0.9300 ?
C4 C5 . 1.372(4) ?
C4 H4 . 0.9300 ?
C5 C6 . 1.379(4) ?
C5 H5 . 0.9300 ?
C6 C7 . 1.387(3) ?
C6 H6 . 0.9300 ?
C7 O5 . 1.399(3) ?
C8 N2 . 1.326(4) ?
C8 C9 . 1.393(5) ?
C8 H8 . 0.9300 ?
C9 C10 . 1.360(6) ?
C9 H9 . 0.9300 ?
C10 C11 . 1.353(6) ?
C10 H10 . 0.9300 ?
C11 C12 . 1.383(4) ?
C11 H11 . 0.9300 ?
C12 N2 . 1.346(3) ?
C12 C13 . 1.472(4) ?
C13 N1 . 1.332(3) ?
C13 C14 . 1.398(4) ?
C14 C15 . 1.362(5) ?
C14 H14 . 0.9300 ?
C15 C14 2 1.362(5) ?
C15 H15 . 0.9300 ?
N1 C13 2 1.332(3) ?
N1 Zn1 . 2.078(3) ?
N2 Zn1 . 2.172(2) ?
O3 Zn1 . 1.9699(17) ?
O5 C7 2_545 1.399(3) ?
Zn1 O3 2 1.9699(17) ?
Zn1 N2 2 2.172(2) ?

loop_
_geom_torsion_atom_site_label_1
_geom_torsion_atom_site_label_2
_geom_torsion_atom_site_label_3
_geom_torsion_atom_site_label_4
_geom_torsion_site_symmetry_1
_geom_torsion_site_symmetry_2
_geom_torsion_site_symmetry_3
_geom_torsion_site_symmetry_4
_geom_torsion
_geom_torsion_publ_flag
O4 C1 C2 C7 . . . . -52.7(4) ?
O3 C1 C2 C7 . . . . 132.5(3) ?
O4 C1 C2 C3 . . . . 126.2(3) ?
O3 C1 C2 C3 . . . . -48.6(3) ?
C7 C2 C3 C4 . . . . 0.2(4) ?
C1 C2 C3 C4 . . . . -178.8(2) ?
C2 C3 C4 C5 . . . . 0.1(4) ?
C3 C4 C5 C6 . . . . 0.1(4) ?
C4 C5 C6 C7 . . . . -0.5(4) ?
C5 C6 C7 C2 . . . . 0.7(4) ?
C5 C6 C7 O5 . . . . -178.5(2) ?
C3 C2 C7 C6 . . . . -0.6(3) ?
C1 C2 C7 C6 . . . . 178.3(2) ?
C3 C2 C7 O5 . . . . 178.6(2) ?
C1 C2 C7 O5 . . . . -2.5(4) ?
N2 C8 C9 C10 . . . . -0.8(6) ?
C8 C9 C10 C11 . . . . 0.4(6) ?
C9 C10 C11 C12 . . . . 0.3(5) ?
C10 C11 C12 N2 . . . . -0.8(4) ?
C10 C11 C12 C13 . . . . 176.9(3) ?
N2 C12 C13 N1 . . . . 2.2(3) ?
C11 C12 C13 N1 . . . . -175.6(2) ?
N2 C12 C13 C14 . . . . -179.8(3) ?
C11 C12 C13 C14 . . . . 2.5(4) ?
N1 C13 C14 C15 . . . . 3.4(4) ?
C12 C13 C14 C15 . . . . -174.5(2) ?
C13 C14 C15 C14 . . . 2 -1.67(19) ?
C14 C13 N1 C13 . . . 2 -1.7(2) ?
C12 C13 N1 C13 . . . 2 176.5(2) ?
C14 C13 N1 Zn1 . . . . 178.3(2) ?
C12 C13 N1 Zn1 . . . . -3.5(2) ?
C9 C8 N2 C12 . . . . 0.4(5) ?
C9 C8 N2 Zn1 . . . . -176.8(3) ?
C11 C12 N2 C8 . . . . 0.4(4) ?
C13 C12 N2 C8 . . . . -177.4(2) ?
C11 C12 N2 Zn1 . . . . 177.9(2) ?
C13 C12 N2 Zn1 . . . . 0.1(3) ?
O4 C1 O3 Zn1 . . . . -1.7(4) ?
C2 C1 O3 Zn1 . . . . 172.90(16) ?
C6 C7 O5 C7 . . . 2_545 55.47(19) ?
C2 C7 O5 C7 . . . 2_545 -123.7(2) ?
C1 O3 Zn1 O3 . . . 2 173.4(2) ?
C1 O3 Zn1 N1 . . . . -6.6(2) ?
C1 O3 Zn1 N2 . . . 2 72.4(2) ?
C1 O3 Zn1 N2 . . . . -85.2(2) ?
C13 N1 Zn1 O3 . . . . -86.96(14) ?
C13 N1 Zn1 O3 2 . . . 93.04(14) ?
C13 N1 Zn1 O3 . . . 2 93.04(14) ?
C13 N1 Zn1 O3 2 . . 2 -86.96(14) ?
C13 N1 Zn1 N2 . . . 2 -177.27(13) ?
C13 N1 Zn1 N2 2 . . 2 2.73(13) ?
C13 N1 Zn1 N2 . . . . 2.72(13) ?
C13 N1 Zn1 N2 2 . . . -177.27(13) ?
C8 N2 Zn1 O3 . . . . -55.0(3) ?
C12 N2 Zn1 O3 . . . . 127.67(18) ?
C8 N2 Zn1 O3 . . . 2 47.0(3) ?
C12 N2 Zn1 O3 . . . 2 -130.35(18) ?
C8 N2 Zn1 N1 . . . . 175.9(3) ?
C12 N2 Zn1 N1 . . . . -1.39(17) ?
C8 N2 Zn1 N2 . . . 2 175.9(3) ?
C12 N2 Zn1 N2 . . . 2 -1.39(17) ?
